data_1574022
loop_
_publ_author_name
'Zme&#x161;kalov&#xe1;, Eli&#x161;ka'
'Stara, Franti&#x161;ek'
'Havl&#x16f;jov&#xe1;, Tereza'
'&#x160;o&#xf3;&#x161;, Miroslav'

_publ_section_title
;
 Surface analysis of cannabigerol cocrystals: linking crystal structure to
 enhanced properties.
;
_journal_coeditor_code LT5073
_journal_issue 2
_journal_name_full IUCrJ
_journal_paper_doi 10.1107/S2052252525001009
_journal_volume 12
_journal_year 2025
_chemical_formula_moiety 'C25 H42.00 N2 O2'
_chemical_formula_sum 'C25 H42 N2 O2'
_chemical_formula_weight 402.62
_space_group_IT_number 14
_space_group_name_Hall '-P 2yn'
_space_group_name_H-M_alt 'P 1 21/n 1'
_symmetry_cell_setting monoclinic
_symmetry_space_group_name_H-M 'P 1 21/n 1'
_atom_sites_solution_hydrogens difmap
_atom_sites_solution_primary other
_cell_angle_alpha 90
_cell_angle_beta 111.2361(8)
_cell_angle_gamma 90
_cell_formula_units_Z 4
_cell_length_a 8.70470(10)
_cell_length_b 26.74870(10)
_cell_length_c 11.06270(10)
_cell_measurement_reflns_used 52653
_cell_measurement_temperature 95
_cell_measurement_theta_max 73.09
_cell_measurement_theta_min 4.57
_cell_volume 2400.92(4)
_computing_cell_refinement
; 
 CrysAlisPro (Rigaku Oxford Diffraction, 2017) 
;
_computing_data_collection 'SuperNova, (Oxford Diffraction, 2010)'
_computing_data_reduction
; 
 CrysAlisPro (Rigaku Oxford Diffraction, 2017) 
;
_computing_molecular_graphics 'CAMERON (Watkin et al., 1996)'
_computing_publication_material 'CRYSTALS (Betteridge et al., 2003)'
_computing_structure_refinement 'CRYSTALS (Betteridge et al., 2003)'
_computing_structure_solution 'Superflip (Palatinus & Chapuis, 2007)'
_diffrn_ambient_temperature 95
_diffrn_measured_fraction_theta_full 0.996
_diffrn_measured_fraction_theta_max 0.996
_diffrn_measurement_device Area
_diffrn_measurement_device_type 'Oxford Diffraction SuperNova'
_diffrn_measurement_method \w
_diffrn_radiation_monochromator 'focussing mirrors'
_diffrn_radiation_type 'Cu K\a'
_diffrn_radiation_wavelength 1.54184
_diffrn_reflns_av_R_equivalents 0.067
_diffrn_reflns_av_unetI/netI 0.046
_diffrn_reflns_limit_h_max 10
_diffrn_reflns_limit_h_min -10
_diffrn_reflns_limit_k_max 33
_diffrn_reflns_limit_k_min -33
_diffrn_reflns_limit_l_max 13
_diffrn_reflns_limit_l_min -12
_diffrn_reflns_number 84442
_diffrn_reflns_theta_full 73.286
_diffrn_reflns_theta_max 73.286
_diffrn_reflns_theta_min 3.304
_diffrn_standards_number 0
_exptl_absorpt_coefficient_mu 0.538
_exptl_absorpt_correction_T_max 0.89
_exptl_absorpt_correction_T_min 0.18
_exptl_absorpt_correction_type multi-scan
_exptl_absorpt_process_details
; 
 CrysAlisPro (Rigaku Oxford Diffraction, 2017) 
;
_exptl_crystal_colour colourless
_exptl_crystal_density_diffrn 1.114
_exptl_crystal_density_meas ?
_exptl_crystal_density_method 'not measured'
_exptl_crystal_description plate
_exptl_crystal_F_000 888.000
_exptl_crystal_size_max 0.532
_exptl_crystal_size_mid 0.438
_exptl_crystal_size_min 0.213
_refine_diff_density_max 0.52
_refine_diff_density_min -0.39
_refine_ls_extinction_coef 28(7)
_refine_ls_extinction_method 'Larson (1970), Equation 22'
_refine_ls_goodness_of_fit_ref 0.8694
_refine_ls_hydrogen_treatment mixed
_refine_ls_matrix_type full
_refine_ls_number_parameters 316
_refine_ls_number_reflns 4796
_refine_ls_number_restraints 82
_refine_ls_R_factor_all 0.0473
_refine_ls_R_factor_gt 0.0463
_refine_ls_shift/su_max 0.0075411
_refine_ls_shift/su_mean 0.0003060
_refine_ls_structure_factor_coef Fsqd
_refine_ls_weighting_details
;
 Method= Modified Sheldrick 
 w=1/[\s^2^(F^2^) + ( 0.08P)^2^ + 1.67P] 
 ,where P=(max(Fo^2^,0) + 2Fc^2^)/3 
;
_refine_ls_weighting_scheme calc
_refine_ls_wR_factor_all 0.1278
_refine_ls_wR_factor_gt 0.1266
_refine_ls_wR_factor_ref 0.1278
_reflns_limit_h_max 10
_reflns_limit_h_min -10
_reflns_limit_k_max 33
_reflns_limit_k_min 0
_reflns_limit_l_max 13
_reflns_limit_l_min 0
_reflns_number_gt 4652
_reflns_number_total 4796
_reflns_threshold_expression I>2.0\s(I)
_oxford_diffrn_Wilson_B_factor 1.77
_oxford_diffrn_Wilson_scale 0.08
_oxford_refine_ls_r_factor_ref 0.0473
_oxford_refine_ls_scale 3.66(6)
_oxford_reflns_number_all 4796
_cod_data_source_file lt5073.cif
_cod_data_source_block CBG_PIP
_cod_depositor_comments
;
The following automatic conversions were performed:

data item '_exptl_crystal_density_meas' value 'not measured' was
changed to '?' -- the value is perceived as not measured.

Automatic conversion script
Id: cif_fix_values 8170 2020-07-09 18:12:32Z antanas 
;
_cod_original_sg_symbol_H-M 'P 21/n '
_cod_original_formula_sum 'C25 H42.00 N2 O2'
_cod_database_code 1574022
_oxford_refine_reflns_threshold_expression I>-3.0\s(I)
_oxford_refine_ls_r_factor_all 0.0473
_oxford_refine_ls_wr_factor_all 0.1278

loop_
_symmetry_equiv_pos_as_xyz
x,y,z
-x,-y,-z
x+1/2,-y+1/2,z+1/2
-x+1/2,y+1/2,-z+1/2

loop_
_atom_site_label
_atom_site_type_symbol
_atom_site_fract_x
_atom_site_fract_y
_atom_site_fract_z
_atom_site_U_iso_or_equiv
_atom_site_occupancy
_atom_site_adp_type
_atom_site_refinement_flags_posn
_atom_site_refinement_flags_adp
_atom_site_refinement_flags_occupancy
_atom_site_disorder_assembly
_atom_site_disorder_group
_atom_site_attached_hydrogens
O1 O 0.35606(11) 0.69136(4) 0.08616(10) 0.0221 1.0000 Uani D . . . . .
C2 C 0.22442(15) 0.72249(5) 0.05113(12) 0.0174 1.0000 Uani . . . . . .
C3 C 0.07048(15) 0.70101(5) -0.01841(12) 0.0174 1.0000 Uani . . . . . .
C4 C -0.06922(15) 0.73177(5) -0.05396(12) 0.0177 1.0000 Uani . . . . . .
O5 O -0.21727(11) 0.70938(4) -0.11270(9) 0.0221 1.0000 Uani D . . . . .
C6 C -0.05502(16) 0.78281(5) -0.02585(13) 0.0204 1.0000 Uani . . . . . .
C7 C 0.09850(17) 0.80381(5) 0.04288(14) 0.0230 1.0000 Uani . . . . . .
C8 C 0.23799(15) 0.77339(5) 0.08098(12) 0.0196 1.0000 Uani . . . . . .
C9 C 0.1131(2) 0.85861(6) 0.0802(2) 0.0526 1.0000 Uani D . . . . .
C30 C 0.1538(2) 0.89668(9) 0.0118(2) 0.0266 0.545(3) Uani D . P 1 1 .
C41 C 0.0501(4) 0.94406(10) -0.0543(3) 0.0328 0.455(3) Uani D . P 1 2 .
C50 C 0.0682(3) 0.94560(9) -0.1966(2) 0.0285 0.545(3) Uani D . P 1 1 .
C60 C -0.0493(7) 0.94989(17) -0.3349(5) 0.0309 0.545(3) Uani D . P 1 1 .
C14 C 0.05530(15) 0.64571(5) -0.04940(13) 0.0210 1.0000 Uani . . . . . .
C15 C 0.05207(15) 0.61506(5) 0.06344(13) 0.0207 1.0000 Uani . . . . . .
C16 C -0.07275(16) 0.58778(5) 0.07024(13) 0.0211 1.0000 Uani . . . . . .
C17 C -0.05320(19) 0.55789(5) 0.19028(14) 0.0272 1.0000 Uani . . . . . .
C18 C -0.06736(18) 0.50114(5) 0.16780(14) 0.0275 1.0000 Uani . . . . . .
C19 C -0.04769(19) 0.47299(5) 0.28964(15) 0.0292 1.0000 Uani . . . . . .
C20 C -0.15224(18) 0.44126(5) 0.31133(14) 0.0254 1.0000 Uani . . . . . .
C21 C -0.1146(3) 0.41730(7) 0.44193(16) 0.0465 1.0000 Uani . . . . . .
C22 C -0.31465(18) 0.42608(5) 0.21292(15) 0.0271 1.0000 Uani . . . . . .
C23 C -0.23922(17) 0.58448(5) -0.03726(14) 0.0269 1.0000 Uani . . . . . .
N24 N 0.65416(12) 0.72436(4) 0.23845(11) 0.0171 1.0000 Uani D . . . . .
C25 C 0.71427(15) 0.77140(5) 0.20191(13) 0.0203 1.0000 Uani D . . . . .
C26 C 0.89553(15) 0.78121(5) 0.28081(13) 0.0203 1.0000 Uani D . . . . .
N27 N 1.00270(12) 0.73899(4) 0.27803(11) 0.0173 1.0000 Uani D . . . . .
C28 C 0.94254(15) 0.69222(5) 0.31546(13) 0.0195 1.0000 Uani D . . . . .
C29 C 0.76222(15) 0.68240(5) 0.23441(13) 0.0197 1.0000 Uani D . . . . .
H61 H -0.1504 0.8034 -0.0532 0.0252 1.0000 Uiso R . . . . .
H81 H 0.3424 0.7869 0.1308 0.0241 1.0000 Uiso R . . . . .
H141 H -0.0458 0.6397 -0.1262 0.0244 1.0000 Uiso R . . . . .
H142 H 0.1515 0.6353 -0.0689 0.0261 1.0000 Uiso R . . . . .
H151 H 0.1509 0.6154 0.1395 0.0255 1.0000 Uiso R . . . . .
H171 H -0.1393 0.5675 0.2244 0.0329 1.0000 Uiso R . . . . .
H172 H 0.0543 0.5659 0.2577 0.0333 1.0000 Uiso R . . . . .
H182 H -0.1728 0.4936 0.1008 0.0333 1.0000 Uiso R . . . . .
H181 H 0.0176 0.4909 0.1360 0.0342 1.0000 Uiso R . . . . .
H191 H 0.0535 0.4796 0.3602 0.0365 1.0000 Uiso R . . . . .
H211 H -0.1144 0.3814 0.4346 0.0686 1.0000 Uiso R . . . . .
H213 H -0.1980 0.4266 0.4801 0.0694 1.0000 Uiso R . . . . .
H212 H -0.0066 0.4277 0.5020 0.0685 1.0000 Uiso R . . . . .
H221 H -0.3162 0.3907 0.1973 0.0392 1.0000 Uiso R . . . . .
H222 H -0.4026 0.4336 0.2445 0.0415 1.0000 Uiso R . . . . .
H223 H -0.3409 0.4433 0.1295 0.0400 1.0000 Uiso R . . . . .
H232 H -0.3243 0.5807 -0.0012 0.0415 1.0000 Uiso R . . . . .
H233 H -0.2641 0.6138 -0.0905 0.0414 1.0000 Uiso R . . . . .
H231 H -0.2488 0.5556 -0.0905 0.0414 1.0000 Uiso R . . . . .
H251 H 0.6467 0.7988 0.2131 0.0240 1.0000 Uiso R . . . . .
H252 H 0.7013 0.7691 0.1119 0.0234 1.0000 Uiso R . . . . .
H261 H 0.9338 0.8111 0.2480 0.0246 1.0000 Uiso R . . . . .
H262 H 0.9055 0.7870 0.3696 0.0243 1.0000 Uiso R . . . . .
H281 H 0.9514 0.6955 0.4054 0.0231 1.0000 Uiso R . . . . .
H282 H 1.0116 0.6645 0.3069 0.0237 1.0000 Uiso R . . . . .
H292 H 0.7510 0.6777 0.1446 0.0227 1.0000 Uiso R . . . . .
H291 H 0.7238 0.6524 0.2647 0.0245 1.0000 Uiso R . . . . .
H11 H 0.447(2) 0.7066(7) 0.1354(17) 0.0350(19) 1.0000 Uiso D . . . . .
H271 H 1.0022(19) 0.7361(5) 0.1993(14) 0.0203(19) 1.0000 Uiso D . . . . .
H241 H 0.6543(19) 0.7270(5) 0.3178(14) 0.0200(18) 1.0000 Uiso D . . . . .
C40 C 0.0233(2) 0.90546(9) -0.1190(3) 0.0204 0.545(3) Uani D . P 1 1 .
C31 C 0.0139(4) 0.88837(11) -0.0617(3) 0.0329 0.455(3) Uani D . P 1 2 .
C51 C -0.0585(4) 0.97322(11) -0.1743(4) 0.0382 0.455(3) Uani D . P 1 2 .
C61 C -0.0348(9) 0.9590(2) -0.2971(6) 0.0428 0.455(3) Uani D . P 1 2 .
H94 H 0.2263 0.8677 0.1103 0.0631 0.455(3) Uiso R . P 1 2 .
H91 H 0.0565 0.8670 0.1386 0.0649 0.455(3) Uiso R . P 1 2 .
H412 H 0.0357 0.9566 0.0237 0.0394 0.455(3) Uiso R . P 1 2 .
H411 H 0.1646 0.9492 -0.0465 0.0392 0.455(3) Uiso R . P 1 2 .
H501 H 0.0721 0.9779 -0.1474 0.0312 0.545(3) Uiso R . P 1 1 .
H502 H 0.1802 0.9376 -0.1949 0.0344 0.545(3) Uiso R . P 1 1 .
H603 H -0.0092 0.9746 -0.3813 0.0463 0.545(3) Uiso R . P 1 1 .
H602 H -0.1568 0.9602 -0.3383 0.0466 0.545(3) Uiso R . P 1 1 .
H601 H -0.0585 0.9177 -0.3769 0.0457 0.545(3) Uiso R . P 1 1 .
H402 H -0.0754 0.9160 -0.1069 0.0262 0.545(3) Uiso R . P 1 1 .
H401 H -0.0017 0.8747 -0.1684 0.0231 0.545(3) Uiso R . P 1 1 .
H311 H -0.1062 0.8852 -0.0770 0.0396 0.455(3) Uiso R . P 1 2 .
H312 H 0.0321 0.8744 -0.1374 0.0388 0.455(3) Uiso R . P 1 2 .
H512 H -0.0279 1.0090 -0.1570 0.0447 0.455(3) Uiso R . P 1 2 .
H511 H -0.1745 0.9679 -0.1854 0.0449 0.455(3) Uiso R . P 1 2 .
H613 H -0.1035 0.9803 -0.3681 0.0647 0.455(3) Uiso R . P 1 2 .
H612 H 0.0777 0.9646 -0.2900 0.0648 0.455(3) Uiso R . P 1 2 .
H611 H -0.0626 0.9244 -0.3207 0.0647 0.455(3) Uiso R . P 1 2 .
H93 H 0.0041 0.8688 0.0813 0.0631 0.545(3) Uiso R . P 1 1 .
H92 H 0.1917 0.8602 0.1693 0.0619 0.545(3) Uiso R . P 1 1 .
H301 H 0.1721 0.9289 0.0623 0.0323 0.545(3) Uiso R . P 1 1 .
H302 H 0.2569 0.8852 0.0029 0.0321 0.545(3) Uiso R . P 1 1 .
H51 H -0.294(2) 0.7317(6) -0.1411(18) 0.0355(19) 1.0000 Uiso D . . . . .

loop_
_atom_site_aniso_label
_atom_site_aniso_U_11
_atom_site_aniso_U_22
_atom_site_aniso_U_33
_atom_site_aniso_U_23
_atom_site_aniso_U_13
_atom_site_aniso_U_12
O1 0.0115(4) 0.0240(5) 0.0304(5) -0.0021(4) 0.0069(4) 0.0003(3)
C2 0.0133(6) 0.0238(6) 0.0182(6) 0.0031(5) 0.0093(5) 0.0010(5)
C3 0.0149(6) 0.0219(6) 0.0184(6) 0.0004(5) 0.0094(5) -0.0008(5)
C4 0.0136(6) 0.0254(6) 0.0161(6) 0.0031(5) 0.0077(5) -0.0017(5)
O5 0.0110(4) 0.0255(5) 0.0279(5) 0.0018(4) 0.0048(4) -0.0005(4)
C6 0.0168(6) 0.0224(7) 0.0226(6) 0.0079(5) 0.0077(5) 0.0030(5)
C7 0.0213(6) 0.0193(6) 0.0272(7) 0.0064(5) 0.0074(5) -0.0007(5)
C8 0.0150(6) 0.0233(6) 0.0205(6) 0.0036(5) 0.0064(5) -0.0041(5)
C9 0.0272(8) 0.0177(8) 0.0930(15) 0.0025(8) -0.0022(9) -0.0001(6)
C30 0.0260(13) 0.0204(12) 0.0358(14) -0.0017(10) 0.0142(11) -0.0016(10)
C41 0.0316(17) 0.0209(16) 0.047(2) -0.0023(14) 0.0153(15) -0.0008(13)
C50 0.0313(14) 0.0226(13) 0.0357(15) 0.0005(11) 0.0170(12) -0.0029(10)
C60 0.0317(19) 0.028(2) 0.033(2) 0.0105(17) 0.0121(17) -0.0041(15)
C14 0.0151(6) 0.0240(7) 0.0262(7) -0.0055(5) 0.0102(5) -0.0013(5)
C15 0.0156(6) 0.0177(6) 0.0258(7) -0.0030(5) 0.0037(5) 0.0034(5)
C16 0.0206(6) 0.0159(6) 0.0254(7) -0.0009(5) 0.0068(5) 0.0023(5)
C17 0.0316(7) 0.0186(7) 0.0276(7) 0.0010(5) 0.0064(6) -0.0014(5)
C18 0.0316(7) 0.0182(7) 0.0316(7) 0.0010(5) 0.0100(6) -0.0027(5)
C19 0.0296(7) 0.0190(7) 0.0300(7) 0.0025(5) -0.0002(6) -0.0013(5)
C20 0.0342(8) 0.0159(6) 0.0235(7) 0.0008(5) 0.0072(6) 0.0023(5)
C21 0.0695(13) 0.0307(9) 0.0290(8) 0.0079(7) 0.0054(8) -0.0100(8)
C22 0.0277(7) 0.0221(7) 0.0335(8) -0.0005(6) 0.0134(6) -0.0006(5)
C23 0.0193(7) 0.0255(7) 0.0326(7) 0.0047(6) 0.0056(6) -0.0026(5)
N24 0.0136(5) 0.0199(5) 0.0201(5) 0.0008(4) 0.0088(4) 0.0005(4)
C25 0.0146(6) 0.0186(6) 0.0288(7) 0.0038(5) 0.0090(5) 0.0022(5)
C26 0.0149(6) 0.0189(6) 0.0291(7) -0.0015(5) 0.0103(5) -0.0007(5)
N27 0.0134(5) 0.0213(5) 0.0189(5) 0.0005(4) 0.0078(4) 0.0014(4)
C28 0.0157(6) 0.0206(6) 0.0230(6) 0.0038(5) 0.0080(5) 0.0033(5)
C29 0.0166(6) 0.0171(6) 0.0265(7) -0.0001(5) 0.0091(5) 0.0003(5)
C40 0.0211(12) 0.0127(12) 0.0291(14) 0.0012(10) 0.0111(10) 0.0018(9)
C31 0.0346(18) 0.0181(16) 0.044(2) 0.0040(15) 0.0124(16) 0.0033(13)
C51 0.0298(17) 0.0310(18) 0.055(2) 0.0084(15) 0.0171(16) 0.0018(14)
C61 0.037(3) 0.028(3) 0.056(4) 0.015(3) 0.008(3) 0.001(2)

loop_
_atom_type_symbol
_atom_type_scat_dispersion_real
_atom_type_scat_dispersion_imag
_atom_type_scat_Cromer_Mann_a1
_atom_type_scat_Cromer_Mann_b1
_atom_type_scat_Cromer_Mann_a2
_atom_type_scat_Cromer_Mann_b2
_atom_type_scat_Cromer_Mann_a3
_atom_type_scat_Cromer_Mann_b3
_atom_type_scat_Cromer_Mann_a4
_atom_type_scat_Cromer_Mann_b4
_atom_type_scat_Cromer_Mann_c
_atom_type_scat_source
C 0.0181 0.0091 2.3100 20.8439 1.0200 10.2075 1.5886 0.5687 0.8650 51.6512 0.2156 'International Tables Vol C 4.2.6.8 and 6.1.1.4'
H 0.0000 0.0000 0.4930 10.5109 0.3229 26.1257 0.1402 3.1424 0.0408 57.7998 0.0030 'International Tables Vol C 4.2.6.8 and 6.1.1.4'
O 0.0492 0.0322 3.0485 13.2771 2.2868 5.7011 1.5463 0.3239 0.8670 32.9089 0.2508 'International Tables Vol C 4.2.6.8 and 6.1.1.4'
N 0.0311 0.0180 12.2126 0.0057 3.1322 9.8933 2.0125 28.9975 1.1663 0.5826 -11.5290 'International Tables Vol C 4.2.6.8 and 6.1.1.4'

loop_
_geom_angle_atom_site_label_1
_geom_angle_site_symmetry_1
_geom_angle_atom_site_label_2
_geom_angle_site_symmetry_2
_geom_angle_atom_site_label_3
_geom_angle_site_symmetry_3
_geom_angle
_geom_angle_publ_flag
C2 . O1 . H11 . 111.5(13) no
O1 . C2 . C3 . 116.48(11) yes
O1 . C2 . C8 . 122.79(11) yes
C3 . C2 . C8 . 120.73(11) yes
C2 . C3 . C4 . 118.21(12) yes
C2 . C3 . C14 . 120.78(11) yes
C4 . C3 . C14 . 120.97(11) yes
C3 . C4 . O5 . 116.95(11) yes
C3 . C4 . C6 . 120.92(11) yes
O5 . C4 . C6 . 122.10(11) yes
C4 . O5 . H51 . 110.3(13) no
C4 . C6 . C7 . 120.37(12) yes
C4 . C6 . H61 . 120.0 no
C7 . C6 . H61 . 119.6 no
C6 . C7 . C8 . 119.19(12) yes
C6 . C7 . C9 . 120.48(13) yes
C8 . C7 . C9 . 120.29(13) yes
C2 . C8 . C7 . 120.53(12) yes
C2 . C8 . H81 . 119.5 no
C7 . C8 . H81 . 119.9 no
C7 . C9 . C30 . 125.0(2) yes
C7 . C9 . H93 . 106.4 no
C30 . C9 . H93 . 103.9 no
C7 . C9 . H92 . 106.0 no
C30 . C9 . H92 . 107.1 no
H93 . C9 . H92 . 107.5 no
C7 . C9 . C31 . 103.76(15) yes
C7 . C9 . H94 . 108.5 no
C31 . C9 . H94 . 108.7 no
C7 . C9 . H91 . 113.2 no
C31 . C9 . H91 . 107.3 no
H94 . C9 . H91 . 114.8 no
C9 . C30 . C40 . 112.77(9) yes
C9 . C30 . H301 . 110.2 no
C40 . C30 . H301 . 108.3 no
C9 . C30 . H302 . 104.3 no
C40 . C30 . H302 . 110.5 no
H301 . C30 . H302 . 110.8 no
C31 . C41 . C51 . 113.61(10) yes
C31 . C41 . H412 . 107.1 no
C51 . C41 . H412 . 110.8 no
C31 . C41 . H411 . 109.1 no
C51 . C41 . H411 . 107.1 no
H412 . C41 . H411 . 109.2 no
C60 . C50 . C40 . 114.28(10) yes
C60 . C50 . H501 . 111.0 no
C40 . C50 . H501 . 105.4 no
C60 . C50 . H502 . 109.7 no
C40 . C50 . H502 . 106.9 no
H501 . C50 . H502 . 109.3 no
C50 . C60 . H603 . 110.2 no
C50 . C60 . H602 . 110.7 no
H603 . C60 . H602 . 108.2 no
C50 . C60 . H601 . 109.1 no
H603 . C60 . H601 . 109.5 no
H602 . C60 . H601 . 109.0 no
C3 . C14 . C15 . 111.82(11) yes
C3 . C14 . H141 . 109.2 no
C15 . C14 . H141 . 110.3 no
C3 . C14 . H142 . 108.4 no
C15 . C14 . H142 . 107.7 no
H141 . C14 . H142 . 109.3 no
C14 . C15 . C16 . 127.33(12) yes
C14 . C15 . H151 . 116.2 no
C16 . C15 . H151 . 116.5 no
C15 . C16 . C17 . 120.40(12) yes
C15 . C16 . C23 . 123.89(13) yes
C17 . C16 . C23 . 115.71(12) yes
C16 . C17 . C18 . 113.89(12) yes
C16 . C17 . H171 . 109.8 no
C18 . C17 . H171 . 107.0 no
C16 . C17 . H172 . 108.9 no
C18 . C17 . H172 . 109.6 no
H171 . C17 . H172 . 107.3 no
C17 . C18 . C19 . 112.00(12) yes
C17 . C18 . H182 . 109.1 no
C19 . C18 . H182 . 110.6 no
C17 . C18 . H181 . 108.2 no
C19 . C18 . H181 . 109.4 no
H182 . C18 . H181 . 107.5 no
C18 . C19 . C20 . 128.39(14) yes
C18 . C19 . H191 . 114.3 no
C20 . C19 . H191 . 117.3 no
C19 . C20 . C21 . 121.37(14) yes
C19 . C20 . C22 . 124.84(13) yes
C21 . C20 . C22 . 113.79(13) yes
C20 . C21 . H211 . 110.5 no
C20 . C21 . H213 . 111.2 no
H211 . C21 . H213 . 108.0 no
C20 . C21 . H212 . 110.7 no
H211 . C21 . H212 . 108.1 no
H213 . C21 . H212 . 108.1 no
C20 . C22 . H221 . 110.3 no
C20 . C22 . H222 . 110.1 no
H221 . C22 . H222 . 107.9 no
C20 . C22 . H223 . 113.2 no
H221 . C22 . H223 . 108.1 no
H222 . C22 . H223 . 107.2 no
C16 . C23 . H232 . 110.0 no
C16 . C23 . H233 . 112.1 no
H232 . C23 . H233 . 107.8 no
C16 . C23 . H231 . 112.2 no
H232 . C23 . H231 . 105.0 no
H233 . C23 . H231 . 109.4 no
C25 . N24 . C29 . 110.33(9) yes
C25 . N24 . H241 . 109.4(9) no
C29 . N24 . H241 . 108.7(9) no
N24 . C25 . C26 . 112.75(10) yes
N24 . C25 . H251 . 108.4 no
C26 . C25 . H251 . 110.2 no
N24 . C25 . H252 . 107.9 no
C26 . C25 . H252 . 108.2 no
H251 . C25 . H252 . 109.3 no
C25 . C26 . N27 . 112.84(10) yes
C25 . C26 . H261 . 110.3 no
N27 . C26 . H261 . 108.2 no
C25 . C26 . H262 . 107.7 no
N27 . C26 . H262 . 108.7 no
H261 . C26 . H262 . 109.0 no
C26 . N27 . C28 . 110.68(10) yes
C26 . N27 . H271 . 108.4(9) no
C28 . N27 . H271 . 109.3(9) no
N27 . C28 . C29 . 112.14(10) yes
N27 . C28 . H281 . 107.8 no
C29 . C28 . H281 . 107.5 no
N27 . C28 . H282 . 108.8 no
C29 . C28 . H282 . 110.5 no
H281 . C28 . H282 . 110.0 no
C28 . C29 . N24 . 112.56(10) yes
C28 . C29 . H292 . 109.0 no
N24 . C29 . H292 . 107.5 no
C28 . C29 . H291 . 110.4 no
N24 . C29 . H291 . 108.3 no
H292 . C29 . H291 . 109.1 no
C50 . C40 . C30 . 113.46(9) yes
C50 . C40 . H402 . 107.3 no
C30 . C40 . H402 . 108.4 no
C50 . C40 . H401 . 109.6 no
C30 . C40 . H401 . 110.4 no
H402 . C40 . H401 . 107.5 no
C41 . C31 . C9 . 112.64(9) yes
C41 . C31 . H311 . 106.1 no
C9 . C31 . H311 . 105.5 no
C41 . C31 . H312 . 109.0 no
C9 . C31 . H312 . 115.2 no
H311 . C31 . H312 . 107.8 no
C41 . C51 . C61 . 114.35(10) yes
C41 . C51 . H512 . 106.5 no
C61 . C51 . H512 . 107.7 no
C41 . C51 . H511 . 108.6 no
C61 . C51 . H511 . 108.9 no
H512 . C51 . H511 . 110.8 no
C51 . C61 . H613 . 109.7 no
C51 . C61 . H612 . 110.9 no
H613 . C61 . H612 . 106.3 no
C51 . C61 . H611 . 112.7 no
H613 . C61 . H611 . 108.5 no
H612 . C61 . H611 . 108.5 no

loop_
_geom_bond_atom_site_label_1
_geom_bond_site_symmetry_1
_geom_bond_atom_site_label_2
_geom_bond_site_symmetry_2
_geom_bond_distance
_geom_bond_publ_flag
O1 . C2 . 1.3546(15) yes
O1 . H11 . 0.879(15) no
C2 . C3 . 1.4038(17) yes
C2 . C8 . 1.3958(19) yes
C3 . C4 . 1.4013(17) yes
C3 . C14 . 1.5134(18) yes
C4 . O5 . 1.3546(15) yes
C4 . C6 . 1.3959(19) yes
O5 . H51 . 0.867(15) no
C6 . C7 . 1.3941(18) yes
C6 . H61 . 0.951 no
C7 . C8 . 1.3940(18) yes
C7 . C9 . 1.516(2) yes
C8 . H81 . 0.948 no
C9 . C30 . 1.389(3) yes
C9 . H93 . 0.991 no
C9 . H92 . 0.976 no
C9 . C31 . 1.692(4) yes
C9 . H94 . 0.950 no
C9 . H91 . 0.970 no
C30 . C40 . 1.500(3) yes
C30 . H301 . 1.008 no
C30 . H302 . 0.987 no
C41 . C31 . 1.519(4) yes
C41 . C51 . 1.535(4) yes
C41 . H412 . 0.975 no
C41 . H411 . 0.978 no
C50 . C60 . 1.506(5) yes
C50 . C40 . 1.512(3) yes
C50 . H501 . 1.015 no
C50 . H502 . 0.991 no
C60 . H603 . 0.975 no
C60 . H602 . 0.963 no
C60 . H601 . 0.968 no
C14 . C15 . 1.5023(19) yes
C14 . H141 . 0.990 no
C14 . H142 . 0.978 no
C15 . C16 . 1.3334(19) yes
C15 . H151 . 0.961 no
C16 . C17 . 1.5060(19) yes
C16 . C23 . 1.5078(18) yes
C17 . C18 . 1.5359(19) yes
C17 . H171 . 0.988 no
C17 . H172 . 0.986 no
C18 . C19 . 1.499(2) yes
C18 . H182 . 0.969 no
C18 . H181 . 0.967 no
C19 . C20 . 1.328(2) yes
C19 . H191 . 0.958 no
C20 . C21 . 1.504(2) yes
C20 . C22 . 1.495(2) yes
C21 . H211 . 0.964 no
C21 . H213 . 0.995 no
C21 . H212 . 0.975 no
C22 . H221 . 0.962 no
C22 . H222 . 0.971 no
C22 . H223 . 0.981 no
C23 . H232 . 0.966 no
C23 . H233 . 0.957 no
C23 . H231 . 0.957 no
N24 . C25 . 1.4741(16) yes
N24 . C29 . 1.4754(16) yes
N24 . H241 . 0.880(14) no
C25 . C26 . 1.5240(17) yes
C25 . H251 . 0.976 no
C25 . H252 . 0.963 no
C26 . N27 . 1.4723(16) yes
C26 . H261 . 0.984 no
C26 . H262 . 0.967 no
N27 . C28 . 1.4724(16) yes
N27 . H271 . 0.873(14) no
C28 . C29 . 1.5222(17) yes
C28 . H281 . 0.974 no
C28 . H282 . 0.980 no
C29 . H292 . 0.971 no
C29 . H291 . 0.975 no
C40 . H402 . 0.959 no
C40 . H401 . 0.968 no
C31 . H311 . 1.000 no
C31 . H312 . 0.980 no
C51 . C61 . 1.494(6) yes
C51 . H512 . 0.992 no
C51 . H511 . 0.982 no
C61 . H613 . 0.978 no
C61 . H612 . 0.966 no
C61 . H611 . 0.969 no

loop_
_geom_hbond_atom_site_label_D
_geom_hbond_site_symmetry_D
_geom_hbond_atom_site_label_H
_geom_hbond_site_symmetry_H
_geom_hbond_atom_site_label_A
_geom_hbond_site_symmetry_A
_geom_hbond_angle_DHA
_geom_hbond_distance_DH
_geom_hbond_distance_HA
_geom_hbond_distance_DA
_geom_hbond_publ_flag
O1 . H11 . N24 . 167.0(18) 0.879(15) 1.816(15) 2.680(3) yes
C41 . H412 . C51 2_575 149 0.97 2.47 3.341(3) yes
C31 . H402 . C51 . 131 1.06 1.73 2.556(3) yes
O5 . H51 . C26 3_364 128.1(15) 0.867(15) 2.542(18) 3.152(3) yes
O5 . H51 . N27 3_364 161.7(18) 0.867(15) 1.842(16) 2.679(3) yes
